data_7027314
loop_
_publ_author_name
'Dilworth, Jonathan R.'
'Zheng, Yifan'
'Vaughan Griffiths, D.'

_publ_section_title
;
 Binuclear complexes with ligands based on the
 2,6-bis(diphenylphosphinomethyl)benzene framework. Syntheses and crystal
 structures of [Ir2Cl2(\m-CO){2,6-(Ph2PCH2)2C6H3S}2]&#x00B7;2CH2Cl2,
 [Ni2{2,6-(Ph2PCH2)2C6H4S}2][PF6]2&#x00B7;Et2O&#x00B7;0.5CH2Cl2 and
 [Rh2Cl2(CO)2{1,3-(Ph2PCH2)2C6H4}2]
;
_journal_issue 11
_journal_name_full 'Journal of the Chemical Society, Dalton Transactions'
_journal_page_first 1877
_journal_paper_doi 10.1039/a901291e
_journal_year 1999
_chemical_formula_moiety 'C68.5 H65 Cl F12 Ni2 O P6 S2'
_chemical_formula_sum 'C68.5 H65 Cl F12 Ni2 O P6 S2'
_chemical_formula_weight 1535.01
_chemical_name_systematic
; 
 ? 
;
_space_group_IT_number 15
_symmetry_cell_setting monoclinic
_symmetry_space_group_name_Hall '-C 2yc'
_symmetry_space_group_name_H-M 'C 1 2/c 1'
_atom_sites_solution_hydrogens geom
_atom_sites_solution_primary direct
_atom_sites_solution_secondary difmap
_audit_creation_method SHELXL
_cell_angle_alpha 90.00
_cell_angle_beta 105.56(2)
_cell_angle_gamma 90.00
_cell_formula_units_Z 8
_cell_length_a 38.985(12)
_cell_length_b 22.435(5)
_cell_length_c 16.460(2)
_cell_measurement_reflns_used 25
_cell_measurement_temperature 293(2)
_cell_measurement_theta_max 17
_cell_measurement_theta_min 16
_cell_volume 13869(6)
_computing_cell_refinement 'CAD4 (Enraf-Nonius, 1989)'
_computing_data_collection 'CAD4 (Enraf-Nonius, 1989)'
_computing_data_reduction 'Molen (Enraf-Nonius, 1980)'
_computing_molecular_graphics 'ZORTEP (Zsolnai, 1994)'
_computing_publication_material 'Shelxl-93 (Sheldrick, 1996)'
_computing_structure_refinement 'SHELXL-93 (Sheldrick, 1993)'
_computing_structure_solution 'SHELXS-92 (Sheldrick, 1990)'
_diffrn_ambient_temperature 293(2)
_diffrn_measurement_device Enraf-Nonius_CAD4
_diffrn_measurement_method \w-2\q
_diffrn_radiation_monochromator graphite
_diffrn_radiation_source 'fine-focus sealed tube'
_diffrn_radiation_type MoK\a
_diffrn_radiation_wavelength 0.71073
_diffrn_reflns_av_R_equivalents 0.0346
_diffrn_reflns_av_sigmaI/netI 0.1090
_diffrn_reflns_limit_h_max 42
_diffrn_reflns_limit_h_min 0
_diffrn_reflns_limit_k_max 0
_diffrn_reflns_limit_k_min -24
_diffrn_reflns_limit_l_max 17
_diffrn_reflns_limit_l_min -18
_diffrn_reflns_number 9750
_diffrn_reflns_theta_max 23.01
_diffrn_reflns_theta_min 1.55
_diffrn_standards_decay_% 0
_diffrn_standards_interval_time 120
_diffrn_standards_number 3
_exptl_absorpt_coefficient_mu 0.855
_exptl_absorpt_correction_T_max 1.00
_exptl_absorpt_correction_T_min 0.78
_exptl_absorpt_correction_type '\y-scan (Enraf-Nonius, 1990)'
_exptl_crystal_colour brown
_exptl_crystal_density_diffrn 1.470
_exptl_crystal_description brick
_exptl_crystal_F_000 6296
_exptl_crystal_size_max 0.70
_exptl_crystal_size_mid 0.28
_exptl_crystal_size_min 0.26
_refine_diff_density_max 0.974
_refine_diff_density_min -0.629
_refine_diff_density_rms 0.098
_refine_ls_extinction_method none
_refine_ls_goodness_of_fit_all 0.951
_refine_ls_goodness_of_fit_obs 1.136
_refine_ls_matrix_type full
_refine_ls_number_parameters 822
_refine_ls_number_reflns 9587
_refine_ls_number_restraints 0
_refine_ls_restrained_S_all 0.951
_refine_ls_restrained_S_obs 1.136
_refine_ls_R_factor_all 0.1382
_refine_ls_R_factor_obs 0.0616
_refine_ls_shift/esd_max 0.012
_refine_ls_shift/esd_mean 0.000
_refine_ls_structure_factor_coef Fsqd
_refine_ls_weighting_details 'w=1/[\s^2^(Fo^2^)+(0.1341P)^2^+0.0000P] where P=(Fo^2^+2Fc^2^)/3'
_refine_ls_weighting_scheme calc
_refine_ls_wR_factor_all 0.1899
_refine_ls_wR_factor_obs 0.1666
_reflns_number_observed 5507
_reflns_number_total 9587
_reflns_observed_criterion >2sigma(I)
_cod_data_source_file 901291esup1.cif
_cod_data_source_block (3)
_cod_depositor_comments
;
The following automatic conversions were performed:

'_symmetry_cell_setting' value 'Monoclinic' changed to 'monoclinic'
according to /home/saulius/struct/CIF-dictionaries/cif_core.dic
dictionary named 'cif_core.dic' version 2.4.2 from 2011-04-26.

Automatic conversion script
Id: cif_fix_values 1891 2012-01-12 08:04:46Z andrius 

The following automatic conversions were performed:

'_refine_ls_weighting_scheme' value 'calc
w=1/[\s^2^(Fo^2^)+(0.1341P)^2^+0.0000P] where P=(Fo^2^+2Fc^2^)/3' was
changed to 'calc'. New tag '_refine_ls_weighting_details' was
created. The value of the new tag was set to
'w=1/[\s^2^(Fo^2^)+(0.1341P)^2^+0.0000P] where P=(Fo^2^+2Fc^2^)/3'.

Automatic conversion script
Id: cif_fix_values 3143 2015-03-26 13:38:13Z robertas 
;
_cod_original_cell_volume 13869(5)
_cod_original_sg_symbol_H-M C2/c
_cod_original_formula_sum 'C68.50 H65 Cl F12 Ni2 O P6 S2'
_cod_database_code 7027314

loop_
_symmetry_equiv_pos_as_xyz
'x, y, z'
'-x, y, -z+1/2'
'x+1/2, y+1/2, z'
'-x+1/2, y+1/2, -z+1/2'
'-x, -y, -z'
'x, -y, z-1/2'
'-x+1/2, -y+1/2, -z'
'x+1/2, -y+1/2, z-1/2'

loop_
_atom_site_aniso_label
_atom_site_aniso_U_11
_atom_site_aniso_U_22
_atom_site_aniso_U_33
_atom_site_aniso_U_23
_atom_site_aniso_U_13
_atom_site_aniso_U_12
Ni1 0.0430(5) 0.0411(5) 0.0304(4) -0.0035(4) 0.0072(4) 0.0028(4)
Ni2 0.0413(5) 0.0402(5) 0.0306(4) -0.0003(4) 0.0084(4) 0.0044(4)
S1 0.0443(10) 0.0389(9) 0.0320(8) -0.0007(7) 0.0074(7) 0.0030(8)
S2 0.0428(10) 0.0447(10) 0.0306(9) -0.0010(7) 0.0067(7) 0.0041(8)
P11 0.0455(11) 0.0541(11) 0.0329(9) -0.0053(8) 0.0057(8) -0.0022(9)
P12 0.0462(11) 0.0423(10) 0.0397(10) -0.0047(8) 0.0107(8) 0.0011(8)
P21 0.0501(11) 0.0420(10) 0.0398(10) 0.0018(8) 0.0126(8) 0.0043(9)
P22 0.0491(12) 0.0479(11) 0.0312(9) -0.0011(8) 0.0087(8) 0.0015(9)
C11 0.056(4) 0.038(4) 0.031(3) 0.002(3) 0.004(3) 0.000(3)
C12 0.064(5) 0.041(4) 0.038(4) 0.003(3) 0.009(4) -0.005(4)
C13 0.108(8) 0.063(6) 0.056(5) 0.009(4) 0.025(5) -0.011(5)
C14 0.138(10) 0.054(6) 0.086(7) 0.023(5) 0.049(7) 0.015(6)
C15 0.108(7) 0.047(5) 0.055(5) 0.011(4) 0.005(5) 0.021(5)
C16 0.060(5) 0.042(4) 0.039(4) -0.006(3) -0.001(3) 0.005(4)
C17 0.060(5) 0.065(5) 0.037(4) 0.010(4) 0.015(3) -0.004(4)
C18 0.049(4) 0.056(5) 0.045(4) -0.005(3) 0.005(3) 0.012(4)
C21 0.040(4) 0.054(5) 0.035(4) 0.004(3) 0.007(3) 0.010(3)
C22 0.043(4) 0.066(5) 0.033(4) 0.001(3) 0.003(3) 0.008(4)
C23 0.050(5) 0.096(7) 0.049(5) -0.004(5) 0.002(4) 0.015(5)
C24 0.072(7) 0.106(8) 0.056(6) 0.007(5) 0.002(5) 0.037(6)
C25 0.083(7) 0.068(6) 0.062(5) 0.014(5) 0.010(5) 0.033(5)
C26 0.059(5) 0.057(5) 0.040(4) 0.019(4) 0.012(4) 0.013(4)
C27 0.037(4) 0.076(5) 0.044(4) -0.009(4) 0.005(3) -0.004(4)
C28 0.078(5) 0.037(4) 0.048(4) 0.002(3) 0.020(4) 0.003(4)
C111 0.047(5) 0.058(5) 0.039(4) -0.005(3) 0.014(3) 0.003(4)
C112 0.059(5) 0.089(6) 0.052(5) 0.007(4) 0.009(4) -0.005(5)
C113 0.077(7) 0.100(7) 0.059(5) 0.032(5) 0.012(5) 0.004(6)
C114 0.106(9) 0.093(8) 0.082(7) 0.037(6) 0.031(6) -0.012(6)
C115 0.069(6) 0.081(6) 0.087(7) 0.009(5) 0.036(6) -0.010(5)
C116 0.048(5) 0.069(5) 0.062(5) 0.000(4) 0.016(4) 0.009(4)
C121 0.061(5) 0.058(5) 0.036(4) -0.010(3) 0.002(4) -0.002(4)
C122 0.098(7) 0.074(6) 0.056(5) -0.017(5) 0.017(5) 0.008(5)
C123 0.128(10) 0.092(8) 0.062(6) -0.022(6) 0.002(6) 0.025(7)
C124 0.110(10) 0.082(8) 0.097(8) -0.045(7) -0.009(7) 0.003(7)
C125 0.118(10) 0.071(7) 0.138(10) -0.046(7) 0.014(8) -0.032(7)
C126 0.078(7) 0.079(7) 0.096(7) -0.015(6) 0.017(5) -0.020(5)
C211 0.061(5) 0.047(4) 0.041(4) -0.004(3) 0.016(4) -0.004(4)
C212 0.073(6) 0.054(5) 0.098(7) 0.004(5) 0.039(5) -0.008(4)
C213 0.090(8) 0.109(9) 0.134(10) 0.011(8) 0.050(7) -0.033(7)
C214 0.144(11) 0.072(7) 0.118(9) -0.010(6) 0.059(8) -0.056(8)
C215 0.153(11) 0.055(6) 0.087(7) -0.005(5) 0.060(7) -0.022(6)
C216 0.083(6) 0.052(5) 0.076(6) 0.003(4) 0.026(5) 0.004(5)
C221 0.046(4) 0.044(4) 0.047(4) -0.001(3) 0.016(3) -0.003(3)
C222 0.059(5) 0.051(5) 0.055(4) 0.006(4) 0.011(4) 0.006(4)
C223 0.063(5) 0.072(6) 0.065(5) 0.014(5) 0.024(4) -0.005(4)
C224 0.079(7) 0.105(8) 0.079(7) 0.017(6) 0.044(6) 0.015(6)
C225 0.134(9) 0.080(7) 0.085(7) -0.016(5) 0.071(7) -0.014(7)
C226 0.094(7) 0.071(6) 0.064(5) -0.027(5) 0.034(5) -0.017(5)
C311 0.058(5) 0.061(5) 0.058(5) 0.000(4) 0.016(4) 0.012(4)
C312 0.084(7) 0.085(7) 0.086(7) 0.001(5) 0.018(5) 0.045(6)
C313 0.100(10) 0.120(10) 0.126(10) -0.010(8) 0.033(8) 0.055(8)
C314 0.071(9) 0.194(16) 0.131(11) -0.008(11) 0.035(8) 0.056(10)
C315 0.057(7) 0.180(14) 0.119(10) -0.010(9) 0.023(6) 0.008(8)
C316 0.045(5) 0.107(7) 0.080(6) -0.006(5) 0.020(5) 0.002(5)
C321 0.061(5) 0.037(4) 0.044(4) -0.002(3) 0.019(4) 0.002(3)
C322 0.065(6) 0.060(5) 0.052(5) -0.004(4) 0.009(4) 0.006(4)
C323 0.066(6) 0.085(7) 0.076(7) -0.008(5) -0.007(5) -0.004(5)
C324 0.110(9) 0.092(7) 0.057(6) -0.001(5) -0.016(6) -0.027(7)
C325 0.134(10) 0.078(7) 0.052(5) -0.016(5) 0.021(6) -0.010(7)
C326 0.104(7) 0.056(5) 0.054(5) -0.009(4) 0.026(5) -0.005(5)
C411 0.068(6) 0.063(5) 0.042(4) 0.017(4) 0.019(4) 0.010(4)
C412 0.095(7) 0.073(6) 0.043(5) 0.001(4) 0.024(5) 0.015(5)
C413 0.147(11) 0.079(7) 0.058(6) -0.003(5) 0.051(7) 0.044(7)
C414 0.131(11) 0.111(9) 0.105(9) 0.012(7) 0.067(9) 0.054(9)
C415 0.084(8) 0.145(11) 0.122(10) -0.007(8) 0.061(8) 0.026(7)
C416 0.072(7) 0.095(7) 0.081(6) -0.003(5) 0.026(5) 0.013(5)
C421 0.054(5) 0.053(4) 0.039(4) -0.001(3) 0.003(3) 0.007(4)
C422 0.075(6) 0.081(6) 0.050(5) 0.000(4) 0.000(4) 0.009(5)
C423 0.097(8) 0.095(7) 0.052(5) -0.004(5) -0.025(5) 0.034(6)
C424 0.064(7) 0.088(7) 0.097(8) -0.018(6) -0.020(6) 0.006(6)
C425 0.052(6) 0.091(7) 0.121(9) 0.003(7) -0.013(6) -0.012(5)
C426 0.049(5) 0.066(5) 0.074(6) 0.007(4) -0.001(4) 0.004(4)
P01 0.079(2) 0.129(3) 0.0773(18) -0.0087(19) 0.0001(15) -0.0208(18)
F11 0.199(9) 0.221(9) 0.129(6) -0.082(6) 0.059(6) -0.028(7)
F12 0.183(8) 0.191(9) 0.131(6) 0.037(6) -0.012(6) 0.001(7)
F13 0.130(6) 0.144(6) 0.144(6) 0.018(5) -0.013(5) 0.014(5)
F14 0.129(6) 0.200(8) 0.103(5) -0.040(5) 0.005(4) 0.014(5)
F15 0.098(5) 0.242(9) 0.116(5) 0.017(5) 0.002(4) -0.059(6)
F16 0.101(5) 0.210(9) 0.240(10) 0.004(7) 0.031(6) -0.068(6)
P02 0.077(2) 0.054(2) 0.105(3) 0.000 0.038(2) 0.000
F21 0.140(8) 0.151(9) 0.60(3) -0.073(14) 0.021(12) -0.075(7)
F22 0.76(7) 0.093(12) 0.25(3) -0.002(16) 0.39(4) 0.01(3)
F23 0.21(2) 0.152(15) 0.104(12) -0.070(12) 0.042(13) -0.003(15)
F24 0.201(11) 0.191(11) 0.342(19) -0.003(11) 0.031(13) 0.078(9)
P03 0.108(3) 0.071(2) 0.072(2) 0.000 0.031(2) 0.000
F31 0.153(7) 0.231(10) 0.092(5) 0.023(5) -0.004(4) -0.032(7)
F32 0.141(7) 0.249(11) 0.141(7) -0.004(6) 0.070(6) 0.036(7)
F33 0.233(19) 0.089(8) 0.27(4) -0.07(2) 0.13(2) 0.05(2)
F34 0.26(2) 0.062(7) 0.118(17) -0.036(7) -0.005(15) 0.019(12)

loop_
_atom_site_label
_atom_site_type_symbol
_atom_site_fract_x
_atom_site_fract_y
_atom_site_fract_z
_atom_site_U_iso_or_equiv
_atom_site_thermal_displace_type
_atom_site_occupancy
_atom_site_calc_flag
_atom_site_refinement_flags
Ni1 Ni 0.10956(2) 0.27282(4) 0.33263(5) 0.0387(2) Uani 1 d .
Ni2 Ni 0.11857(2) 0.18280(4) 0.18929(5) 0.0376(2) Uani 1 d .
S1 S 0.08456(4) 0.25966(7) 0.19634(10) 0.0390(4) Uani 1 d .
S2 S 0.11814(4) 0.17765(8) 0.32235(10) 0.0400(4) Uani 1 d .
P11 P 0.14288(5) 0.27159(8) 0.46263(11) 0.0451(5) Uani 1 d .
P12 P 0.08326(5) 0.35868(8) 0.33047(11) 0.0429(5) Uani 1 d .
P21 P 0.13718(5) 0.09040(8) 0.19290(11) 0.0439(4) Uani 1 d .
P22 P 0.11621(5) 0.20801(8) 0.06040(10) 0.0432(5) Uani 1 d .
C11 C 0.08830(18) 0.3269(3) 0.1419(4) 0.0430(17) Uani 1 d .
C12 C 0.1076(2) 0.3321(3) 0.0830(4) 0.0486(18) Uani 1 d .
C13 C 0.1060(3) 0.3859(4) 0.0408(5) 0.075(3) Uani 1 d .
H13 H 0.1185 0.3899 0.0003 0.090 Uiso 1 calc R
C14 C 0.0867(3) 0.4331(4) 0.0562(6) 0.089(3) Uani 1 d .
H14 H 0.0856 0.4683 0.0258 0.107 Uiso 1 calc R
C15 C 0.0690(3) 0.4278(3) 0.1165(5) 0.073(3) Uani 1 d .
H15 H 0.0568 0.4607 0.1288 0.088 Uiso 1 calc R
C16 C 0.0685(2) 0.3753(3) 0.1607(4) 0.0498(18) Uani 1 d .
C17 C 0.1316(2) 0.2847(3) 0.0643(4) 0.0535(19) Uani 1 d .
H17A H 0.1542 0.2871 0.1067 0.064 Uiso 1 calc R
H17B H 0.1359 0.2939 0.0104 0.064 Uiso 1 calc R
C18 C 0.05026(19) 0.3705(3) 0.2281(4) 0.0514(18) Uani 1 d .
H18A H 0.0336 0.3374 0.2164 0.062 Uiso 1 calc R
H18B H 0.0369 0.4067 0.2302 0.062 Uiso 1 calc R
C21 C 0.15880(18) 0.1446(3) 0.3805(4) 0.0437(17) Uani 1 d .
C22 C 0.18552(18) 0.1751(3) 0.4404(4) 0.0485(18) Uani 1 d .
C23 C 0.2144(2) 0.1419(4) 0.4869(5) 0.067(2) Uani 1 d .
H23 H 0.2323 0.1607 0.5279 0.081 Uiso 1 calc R
C24 C 0.2167(2) 0.0832(5) 0.4731(5) 0.081(3) Uani 1 d .
H24 H 0.2358 0.0618 0.5063 0.097 Uiso 1 calc R
C25 C 0.1918(2) 0.0538(4) 0.4118(5) 0.073(3) Uani 1 d .
H25 H 0.1948 0.0137 0.4014 0.087 Uiso 1 calc R
C26 C 0.1620(2) 0.0843(3) 0.3652(4) 0.0524(19) Uani 1 d .
C27 C 0.18555(18) 0.2419(3) 0.4542(4) 0.0533(19) Uani 1 d .
H27A H 0.1918 0.2615 0.4077 0.064 Uiso 1 calc R
H27B H 0.2038 0.2515 0.5054 0.064 Uiso 1 calc R
C28 C 0.1356(2) 0.0552(3) 0.2927(4) 0.0535(19) Uani 1 d .
H28A H 0.1118 0.0591 0.3001 0.064 Uiso 1 calc R
H28B H 0.1410 0.0131 0.2912 0.064 Uiso 1 calc R
C111 C 0.12952(18) 0.2202(3) 0.5322(4) 0.0477(17) Uani 1 d .
C112 C 0.1546(2) 0.2006(4) 0.6067(5) 0.068(2) Uani 1 d .
H112 H 0.1775 0.2166 0.6205 0.082 Uiso 1 calc R
C113 C 0.1465(3) 0.1595(4) 0.6581(5) 0.080(3) Uani 1 d .
H113 H 0.1635 0.1463 0.7059 0.096 Uiso 1 calc R
C114 C 0.1124(3) 0.1376(4) 0.6375(6) 0.093(3) Uani 1 d .
H114 H 0.1061 0.1100 0.6731 0.111 Uiso 1 calc R
C115 C 0.0875(2) 0.1551(4) 0.5666(6) 0.076(3) Uani 1 d .
H115 H 0.0647 0.1389 0.5538 0.091 Uiso 1 calc R
C116 C 0.0958(2) 0.1959(3) 0.5149(5) 0.060(2) Uani 1 d .
H116 H 0.0786 0.2078 0.4668 0.071 Uiso 1 calc R
C121 C 0.1539(2) 0.3398(3) 0.5224(4) 0.0540(19) Uani 1 d .
C122 C 0.1317(3) 0.3591(4) 0.5702(5) 0.077(3) Uani 1 d .
H122 H 0.1127 0.3357 0.5753 0.092 Uiso 1 calc R
C123 C 0.1386(3) 0.4154(5) 0.6115(6) 0.099(4) Uani 1 d .
H123 H 0.1240 0.4284 0.6441 0.119 Uiso 1 calc R
C124 C 0.1659(3) 0.4504(5) 0.6043(7) 0.103(4) Uani 1 d .
H124 H 0.1698 0.4874 0.6307 0.124 Uiso 1 calc R
C125 C 0.1871(3) 0.4307(5) 0.5585(8) 0.113(4) Uani 1 d .
H125 H 0.2062 0.4545 0.5550 0.135 Uiso 1 calc R
C126 C 0.1821(3) 0.3761(4) 0.5152(6) 0.086(3) Uani 1 d .
H126 H 0.1971 0.3644 0.4827 0.103 Uiso 1 calc R
C211 C 0.1116(2) 0.4230(3) 0.3380(4) 0.0493(18) Uani 1 d .
C212 C 0.1443(2) 0.4148(4) 0.3267(6) 0.072(2) Uani 1 d .
H212 H 0.1526 0.3764 0.3223 0.086 Uiso 1 calc R
C213 C 0.1658(3) 0.4634(6) 0.3215(7) 0.107(4) Uani 1 d .
H213 H 0.1881 0.4578 0.3127 0.129 Uiso 1 calc R
C214 C 0.1533(4) 0.5205(5) 0.3296(7) 0.107(4) Uani 1 d .
H214 H 0.1677 0.5532 0.3279 0.128 Uiso 1 calc R
C215 C 0.1204(3) 0.5287(4) 0.3399(6) 0.093(3) Uani 1 d .
H215 H 0.1124 0.5673 0.3452 0.112 Uiso 1 calc R
C216 C 0.0983(2) 0.4810(4) 0.3426(5) 0.069(2) Uani 1 d .
H216 H 0.0753 0.4870 0.3474 0.083 Uiso 1 calc R
C221 C 0.05636(18) 0.3611(3) 0.4041(4) 0.0449(17) Uani 1 d .
C222 C 0.03334(19) 0.3127(3) 0.4013(5) 0.0556(19) Uani 1 d .
H222 H 0.0328 0.2819 0.3632 0.067 Uiso 1 calc R
C223 C 0.0115(2) 0.3103(4) 0.4547(5) 0.065(2) Uani 1 d .
H223 H -0.0036 0.2779 0.4527 0.078 Uiso 1 calc R
C224 C 0.0118(3) 0.3545(5) 0.5091(6) 0.083(3) Uani 1 d .
H224 H -0.0028 0.3527 0.5453 0.100 Uiso 1 calc R
C225 C 0.0337(3) 0.4025(4) 0.5117(6) 0.091(3) Uani 1 d .
H225 H 0.0337 0.4333 0.5495 0.110 Uiso 1 calc R
C226 C 0.0555(2) 0.4057(4) 0.4596(5) 0.074(2) Uani 1 d .
H226 H 0.0700 0.4389 0.4619 0.089 Uiso 1 calc R
C311 C 0.1830(2) 0.0756(4) 0.1945(5) 0.059(2) Uani 1 d .
C312 C 0.1947(3) 0.0192(4) 0.1829(6) 0.086(3) Uani 1 d .
H312 H 0.1784 -0.0116 0.1655 0.103 Uiso 1 calc R
C313 C 0.2302(4) 0.0082(6) 0.1968(8) 0.115(4) Uani 1 d .
H313 H 0.2383 -0.0300 0.1901 0.138 Uiso 1 calc R
C314 C 0.2531(3) 0.0528(8) 0.2201(9) 0.130(5) Uani 1 d .
H314 H 0.2773 0.0451 0.2284 0.156 Uiso 1 calc R
C315 C 0.2428(3) 0.1095(7) 0.2325(7) 0.119(4) Uani 1 d .
H315 H 0.2599 0.1393 0.2492 0.142 Uiso 1 calc R
C316 C 0.2075(2) 0.1228(5) 0.2202(5) 0.077(3) Uani 1 d .
H316 H 0.1999 0.1611 0.2284 0.092 Uiso 1 calc R
C321 C 0.1085(2) 0.0443(3) 0.1122(4) 0.0463(17) Uani 1 d .
C322 C 0.0749(2) 0.0323(3) 0.1194(5) 0.060(2) Uani 1 d .
H322 H 0.0684 0.0455 0.1667 0.072 Uiso 1 calc R
C323 C 0.0505(2) 0.0007(4) 0.0566(6) 0.081(3) Uani 1 d .
H323 H 0.0280 -0.0080 0.0634 0.097 Uiso 1 calc R
C324 C 0.0589(3) -0.0171(5) -0.0125(6) 0.094(3) Uani 1 d .
H324 H 0.0424 -0.0375 -0.0547 0.113 Uiso 1 calc R
C325 C 0.0922(3) -0.0052(4) -0.0211(6) 0.089(3) Uani 1 d .
H325 H 0.0981 -0.0180 -0.0693 0.107 Uiso 1 calc R
C326 C 0.1176(3) 0.0258(3) 0.0412(5) 0.070(2) Uani 1 d .
H326 H 0.1401 0.0337 0.0345 0.084 Uiso 1 calc R
C411 C 0.1427(2) 0.1724(3) -0.0001(5) 0.057(2) Uani 1 d .
C412 C 0.1279(3) 0.1406(4) -0.0721(5) 0.069(2) Uani 1 d .
H412 H 0.1033 0.1351 -0.0900 0.083 Uiso 1 calc R
C413 C 0.1498(3) 0.1163(4) -0.1189(6) 0.090(3) Uani 1 d .
H413 H 0.1396 0.0949 -0.1678 0.108 Uiso 1 calc R
C414 C 0.1850(4) 0.1232(5) -0.0947(8) 0.109(4) Uani 1 d .
H414 H 0.1992 0.1076 -0.1267 0.130 Uiso 1 calc R
C415 C 0.1996(3) 0.1532(6) -0.0229(8) 0.111(4) Uani 1 d .
H415 H 0.2242 0.1573 -0.0052 0.133 Uiso 1 calc R
C416 C 0.1793(3) 0.1780(4) 0.0253(6) 0.082(3) Uani 1 d .
H416 H 0.1902 0.1984 0.0747 0.098 Uiso 1 calc R
C421 C 0.0707(2) 0.2077(3) -0.0071(4) 0.0506(18) Uani 1 d .
C422 C 0.0614(2) 0.2459(4) -0.0760(5) 0.072(2) Uani 1 d .
H422 H 0.0779 0.2723 -0.0874 0.086 Uiso 1 calc R
C423 C 0.0257(3) 0.2434(5) -0.1288(5) 0.090(3) Uani 1 d .
H423 H 0.0182 0.2688 -0.1748 0.108 Uiso 1 calc R
C424 C 0.0030(3) 0.2032(5) -0.1105(7) 0.091(3) Uani 1 d .
H424 H -0.0203 0.2014 -0.1443 0.109 Uiso 1 calc R
C425 C 0.0133(2) 0.1661(5) -0.0450(7) 0.095(3) Uani 1 d .
H425 H -0.0028 0.1381 -0.0353 0.114 Uiso 1 calc R
C426 C 0.0463(2) 0.1684(4) 0.0073(5) 0.066(2) Uani 1 d .
H426 H 0.0526 0.1430 0.0536 0.079 Uiso 1 calc R
P01 P 0.22954(8) 0.31168(16) 0.25718(19) 0.0993(9) Uani 1 d .
F11 F 0.2306(2) 0.2736(4) 0.1814(5) 0.180(4) Uani 1 d .
F12 F 0.2078(2) 0.3597(4) 0.1943(5) 0.179(4) Uani 1 d .
F13 F 0.2499(2) 0.2657(3) 0.3252(5) 0.149(3) Uani 1 d .
F14 F 0.2239(2) 0.3503(4) 0.3338(4) 0.150(3) Uani 1 d .
F15 F 0.19330(18) 0.2775(4) 0.2558(4) 0.157(3) Uani 1 d .
F16 F 0.2645(2) 0.3437(4) 0.2609(6) 0.187(4) Uani 1 d .
P02 P 0.0000 0.13156(15) 0.2500 0.0763(10) Uani 1 d S
F21 F 0.0260(3) 0.1770(5) 0.2803(13) 0.312(9) Uani 1 d .
F22 F -0.0102(12) 0.1422(8) 0.3241(17) 0.32(2) Uani 0.50 d P
F23 F 0.0017(6) 0.0937(9) 0.1741(10) 0.155(6) Uani 0.50 d P
F24 F 0.0314(3) 0.0876(5) 0.2786(11) 0.253(6) Uani 1 d .
P03 P 0.0000 0.43505(16) 0.7500 0.0821(11) Uani 1 d S
F31 F 0.0268(2) 0.4312(4) 0.8390(4) 0.166(3) Uani 1 d .
F32 F 0.0332(2) 0.4385(5) 0.7147(5) 0.171(3) Uani 1 d .
F33 F -0.0019(14) 0.5009(5) 0.768(3) 0.186(12) Uani 0.50 d P
F34 F 0.0075(7) 0.3704(5) 0.7227(9) 0.157(9) Uani 0.50 d P
C01 C 0.1029(6) 0.2979(10) 0.7572(13) 0.236(10) Uiso 1 d .
H01A H 0.0975 0.2630 0.7225 0.353 Uiso 1 calc R
H01B H 0.0998 0.3327 0.7220 0.353 Uiso 1 calc R
H01C H 0.0872 0.3001 0.7931 0.353 Uiso 1 calc R
C02 C 0.1356(6) 0.2953(9) 0.8029(14) 0.191(8) Uiso 1 d .
H02A H 0.1345 0.2563 0.8278 0.229 Uiso 1 calc R
H02B H 0.1468 0.2875 0.7581 0.229 Uiso 1 calc R
O01 O 0.1577(6) 0.3116(9) 0.8474(14) 0.283(9) Uiso 1 d .
C03 C 0.1935(5) 0.3267(7) 0.9093(10) 0.162(6) Uiso 1 d .
H03A H 0.2089 0.3380 0.8744 0.195 Uiso 1 calc R
H03B H 0.2027 0.2890 0.9352 0.195 Uiso 1 calc R
C04 C 0.2017(8) 0.3755(14) 0.987(2) 0.378(17) Uiso 1 d .
H04A H 0.2267 0.3753 1.0156 0.567 Uiso 1 calc R
H04B H 0.1884 0.3651 1.0265 0.567 Uiso 1 calc R
H04C H 0.1949 0.4146 0.9650 0.567 Uiso 1 calc R
Cl Cl 0.03832(12) 0.08173(19) 0.7597(3) 0.1593(14) Uiso 1 d .
C0 C 0.0105(6) 0.0537(11) 0.7858(13) 0.120(8) Uiso 0.50 d P
H0A H 0.0167 0.0139 0.8078 0.144 Uiso 0.50 calc PR
H0B H 0.0021 0.0774 0.8259 0.144 Uiso 0.50 calc PR

loop_
_atom_type_symbol
_atom_type_description
_atom_type_scat_dispersion_real
_atom_type_scat_dispersion_imag
_atom_type_scat_source
C C 0.0033 0.0016 'International Tables Vol C Tables 4.2.6.8 and 6.1.1.4'
H H 0.0000 0.0000 'International Tables Vol C Tables 4.2.6.8 and 6.1.1.4'
Ni Ni 0.3393 1.1124 'International Tables Vol C Tables 4.2.6.8 and 6.1.1.4'
S S 0.1246 0.1234 'International Tables Vol C Tables 4.2.6.8 and 6.1.1.4'
P P 0.1023 0.0942 'International Tables Vol C Tables 4.2.6.8 and 6.1.1.4'
F F 0.0171 0.0103 'International Tables Vol C Tables 4.2.6.8 and 6.1.1.4'
O O 0.0106 0.0060 'International Tables Vol C Tables 4.2.6.8 and 6.1.1.4'
Cl Cl 0.1484 0.1585 'International Tables Vol C Tables 4.2.6.8 and 6.1.1.4'

loop_
_geom_angle_atom_site_label_1
_geom_angle_atom_site_label_2
_geom_angle_atom_site_label_3
_geom_angle
_geom_angle_site_symmetry_1
_geom_angle_site_symmetry_3
S2 Ni1 P12 161.56(8) . .
S2 Ni1 P11 90.02(7) . .
P12 Ni1 P11 100.41(7) . .
S2 Ni1 S1 79.94(6) . .
P12 Ni1 S1 91.38(7) . .
P11 Ni1 S1 167.28(8) . .
S2 Ni1 Ni2 43.32(5) . .
P12 Ni1 Ni2 133.74(6) . .
P11 Ni1 Ni2 124.10(6) . .
S1 Ni1 Ni2 43.36(5) . .
P22 Ni2 P21 101.52(7) . .
P22 Ni2 S1 88.81(7) . .
P21 Ni2 S1 160.20(8) . .
P22 Ni2 S2 167.61(8) . .
P21 Ni2 S2 90.82(7) . .
S1 Ni2 S2 79.78(7) . .
P22 Ni2 Ni1 124.88(6) . .
P21 Ni2 Ni1 132.75(6) . .
S1 Ni2 Ni1 43.75(5) . .
S2 Ni2 Ni1 42.76(5) . .
C11 S1 Ni2 120.4(2) . .
C11 S1 Ni1 108.9(2) . .
Ni2 S1 Ni1 92.89(7) . .
C21 S2 Ni1 120.1(2) . .
C21 S2 Ni2 108.3(2) . .
Ni1 S2 Ni2 93.92(7) . .
C111 P11 C121 105.3(3) . .
C111 P11 C27 103.8(3) . .
C121 P11 C27 105.2(3) . .
C111 P11 Ni1 115.7(2) . .
C121 P11 Ni1 120.9(3) . .
C27 P11 Ni1 104.1(2) . .
C211 P12 C221 112.7(3) . .
C211 P12 C18 102.3(3) . .
C221 P12 C18 102.8(3) . .
C211 P12 Ni1 115.4(3) . .
C221 P12 Ni1 111.8(2) . .
C18 P12 Ni1 110.6(2) . .
C311 P21 C321 108.5(4) . .
C311 P21 C28 100.3(4) . .
C321 P21 C28 104.3(3) . .
C311 P21 Ni2 119.5(3) . .
C321 P21 Ni2 112.7(2) . .
C28 P21 Ni2 109.9(2) . .
C411 P22 C17 101.9(3) . .
C411 P22 C421 105.7(4) . .
C17 P22 C421 106.4(3) . .
C411 P22 Ni2 122.9(2) . .
C17 P22 Ni2 106.5(2) . .
C421 P22 Ni2 111.9(2) . .
C12 C11 C16 121.5(6) . .
C12 C11 S1 123.9(5) . .
C16 C11 S1 114.6(5) . .
C11 C12 C13 117.7(7) . .
C11 C12 C17 124.7(6) . .
C13 C12 C17 117.5(7) . .
C14 C13 C12 122.5(8) . .
C15 C14 C13 118.9(8) . .
C14 C15 C16 122.6(8) . .
C15 C16 C11 116.8(7) . .
C15 C16 C18 122.3(7) . .
C11 C16 C18 120.8(6) . .
C12 C17 P22 117.5(5) . .
C16 C18 P12 109.9(5) . .
C26 C21 C22 121.1(6) . .
C26 C21 S2 114.8(5) . .
C22 C21 S2 124.0(5) . .
C23 C22 C21 117.5(7) . .
C23 C22 C27 118.5(7) . .
C21 C22 C27 124.0(6) . .
C24 C23 C22 120.7(8) . .
C23 C24 C25 122.1(8) . .
C24 C25 C26 119.6(8) . .
C25 C26 C21 118.9(8) . .
C25 C26 C28 121.3(7) . .
C21 C26 C28 119.5(6) . .
C22 C27 P11 114.0(5) . .
C26 C28 P21 110.1(5) . .
C116 C111 C112 117.0(7) . .
C116 C111 P11 123.0(6) . .
C112 C111 P11 120.0(6) . .
C113 C112 C111 122.2(8) . .
C112 C113 C114 117.7(8) . .
C115 C114 C113 122.1(8) . .
C116 C115 C114 119.9(9) . .
C115 C116 C111 121.1(8) . .
C122 C121 C126 119.4(8) . .
C122 C121 P11 118.7(6) . .
C126 C121 P11 121.6(6) . .
C121 C122 C123 118.8(10) . .
C124 C123 C122 121.7(11) . .
C125 C124 C123 118.5(10) . .
C124 C125 C126 123.6(11) . .
C121 C126 C125 118.0(10) . .
C212 C211 C216 120.6(7) . .
C212 C211 P12 117.8(6) . .
C216 C211 P12 120.9(6) . .
C211 C212 C213 120.4(9) . .
C214 C213 C212 119.2(10) . .
C215 C214 C213 120.4(9) . .
C214 C215 C216 121.2(9) . .
C215 C216 C211 118.1(9) . .
C226 C221 C222 117.5(7) . .
C226 C221 P12 126.6(6) . .
C222 C221 P12 115.9(5) . .
C223 C222 C221 120.5(7) . .
C224 C223 C222 120.2(8) . .
C223 C224 C225 120.1(8) . .
C226 C225 C224 120.7(9) . .
C225 C226 C221 121.0(8) . .
C312 C311 C316 120.5(8) . .
C312 C311 P21 122.1(7) . .
C316 C311 P21 116.8(6) . .
C313 C312 C311 120.2(11) . .
C314 C313 C312 119.2(12) . .
C313 C314 C315 122.9(12) . .
C314 C315 C316 120.3(12) . .
C315 C316 C311 116.9(10) . .
C322 C321 C326 119.0(7) . .
C322 C321 P21 117.6(5) . .
C326 C321 P21 123.2(6) . .
C321 C322 C323 120.9(8) . .
C324 C323 C322 120.6(10) . .
C323 C324 C325 119.3(9) . .
C324 C325 C326 121.7(9) . .
C321 C326 C325 118.6(9) . .
C412 C411 C416 118.1(8) . .
C412 C411 P22 122.5(7) . .
C416 C411 P22 119.4(7) . .
C411 C412 C413 119.9(9) . .
C414 C413 C412 121.4(10) . .
C413 C414 C415 118.7(10) . .
C414 C415 C416 122.4(11) . .
C415 C416 C411 119.6(10) . .
C426 C421 C422 119.9(7) . .
C426 C421 P22 120.5(6) . .
C422 C421 P22 119.6(6) . .
C421 C422 C423 118.0(9) . .
C424 C423 C422 118.6(9) . .
C425 C424 C423 121.5(9) . .
C424 C425 C426 121.5(10) . .
C425 C426 C421 120.5(9) . .
F11 P01 F16 94.4(5) . .
F11 P01 F13 95.5(5) . .
F16 P01 F13 90.4(5) . .
F11 P01 F12 88.5(5) . .
F16 P01 F12 91.2(5) . .
F13 P01 F12 175.6(5) . .
F11 P01 F14 173.8(5) . .
F16 P01 F14 91.3(5) . .
F13 P01 F14 86.8(4) . .
F12 P01 F14 89.1(5) . .
F11 P01 F15 86.4(5) . .
F16 P01 F15 178.5(5) . .
F13 P01 F15 88.4(4) . .
F12 P01 F15 90.0(5) . .
F14 P01 F15 87.9(4) . .
F22 P02 F22 160.3(16) 2 .
F22 P02 F21 80.9(15) 2 .
F22 P02 F21 85.1(14) . .
F22 P02 F21 85.1(13) 2 2
F22 P02 F21 80.9(15) . 2
F21 P02 F21 89.1(10) . 2
F22 P02 F23 45.4(10) 2 .
F22 P02 F23 153.1(15) . .
F21 P02 F23 120.0(13) . .
F21 P02 F23 107.1(11) 2 .
F22 P02 F23 153.1(15) 2 2
F22 P02 F23 45.4(10) . 2
F21 P02 F23 107.1(11) . 2
F21 P02 F23 120.0(13) 2 2
F23 P02 F23 112.4(18) . 2
F22 P02 F24 103.3(17) 2 2
F22 P02 F24 89.3(16) . 2
F21 P02 F24 172.7(9) . 2
F21 P02 F24 85.3(7) 2 2
F23 P02 F24 66.4(8) . 2
F23 P02 F24 71.9(8) 2 2
F22 P02 F24 89.3(15) 2 .
F22 P02 F24 103.3(17) . .
F21 P02 F24 85.3(7) . .
F21 P02 F24 172.7(9) 2 .
F23 P02 F24 71.9(8) . .
F23 P02 F24 66.4(8) 2 .
F24 P02 F24 100.6(10) 2 .
F23 F22 P02 73.2(13) 2 .
F22 F23 P02 61.4(10) 2 .
F22 F23 F24 108.6(19) 2 2
P02 F23 F24 57.3(7) . 2
P02 F24 F23 56.3(6) . 2
F33 P03 F33 24(2) . 2_556
F33 P03 F32 77.9(14) . 2_556
F33 P03 F32 96.4(14) 2_556 2_556
F33 P03 F32 96.4(14) . .
F33 P03 F32 77.9(14) 2_556 .
F32 P03 F32 174.2(8) 2_556 .
F33 P03 F31 86(2) . .
F33 P03 F31 100(2) 2_556 .
F32 P03 F31 93.8(4) 2_556 .
F32 P03 F31 86.5(4) . .
F33 P03 F31 100(2) . 2_556
F33 P03 F31 86(2) 2_556 2_556
F32 P03 F31 86.5(4) 2_556 2_556
F32 P03 F31 93.8(4) . 2_556
F31 P03 F31 173.6(7) . 2_556
F33 P03 F34 145.7(12) . 2_556
F33 P03 F34 169.0(14) 2_556 2_556
F32 P03 F34 72.7(9) 2_556 2_556
F32 P03 F34 113.0(10) . 2_556
F31 P03 F34 79.0(8) . 2_556
F31 P03 F34 95.1(8) 2_556 2_556
F33 P03 F34 169.0(14) . .
F33 P03 F34 145.7(12) 2_556 .
F32 P03 F34 113.0(10) 2_556 .
F32 P03 F34 72.7(8) . .
F31 P03 F34 95.1(8) . .
F31 P03 F34 79.0(8) 2_556 .
F34 P03 F34 44.7(12) 2_556 .
F33 F33 P03 77.8(12) 2_556 .
F34 F34 P03 67.6(6) 2_556 .
O01 C02 C01 154(3) . .
C02 O01 C03 170(3) . .
O01 C03 C04 128.0(18) . .
C0 Cl C0 39.4(14) . 2_556
C0 C0 Cl 94(2) 2_556 .
C0 C0 Cl 46.3(17) 2_556 2_556
Cl C0 Cl 119.2(14) . 2_556

loop_
_geom_bond_atom_site_label_1
_geom_bond_atom_site_label_2
_geom_bond_distance
_geom_bond_site_symmetry_2
Ni1 S2 2.1748(19) .
Ni1 P12 2.178(2) .
Ni1 P11 2.185(2) .
Ni1 S1 2.2128(18) .
Ni1 Ni2 3.1959(12) .
Ni2 P22 2.1736(19) .
Ni2 P21 2.192(2) .
Ni2 S1 2.1972(18) .
Ni2 S2 2.1978(17) .
S1 C11 1.781(6) .
S2 C21 1.780(7) .
P11 C111 1.797(7) .
P11 C121 1.808(7) .
P11 C27 1.832(7) .
P12 C211 1.803(7) .
P12 C221 1.804(7) .
P12 C18 1.844(7) .
P21 C311 1.809(8) .
P21 C321 1.813(7) .
P21 C28 1.839(7) .
P22 C411 1.802(8) .
P22 C17 1.816(7) .
P22 C421 1.822(7) .
C11 C12 1.383(9) .
C11 C16 1.415(9) .
C12 C13 1.385(10) .
C12 C17 1.501(10) .
C13 C14 1.361(12) .
C14 C15 1.358(12) .
C15 C16 1.388(10) .
C16 C18 1.472(9) .
C21 C26 1.387(10) .
C21 C22 1.406(9) .
C22 C23 1.396(10) .
C22 C27 1.514(10) .
C23 C24 1.345(12) .
C24 C25 1.367(12) .
C25 C26 1.388(10) .
C26 C28 1.501(10) .
C111 C116 1.380(10) .
C111 C112 1.419(10) .
C112 C113 1.344(11) .
C113 C114 1.374(12) .
C114 C115 1.360(12) .
C115 C116 1.349(11) .
C121 C122 1.386(11) .
C121 C126 1.399(11) .
C122 C123 1.424(13) .
C123 C124 1.355(15) .
C124 C125 1.335(15) .
C125 C126 1.405(13) .
C211 C212 1.350(10) .
C211 C216 1.411(10) .
C212 C213 1.390(12) .
C213 C214 1.387(15) .
C214 C215 1.353(14) .
C215 C216 1.381(12) .
C221 C226 1.363(9) .
C221 C222 1.401(9) .
C222 C223 1.380(10) .
C223 C224 1.333(12) .
C224 C225 1.367(12) .
C225 C226 1.361(11) .
C311 C312 1.377(11) .
C311 C316 1.413(11) .
C312 C313 1.363(14) .
C313 C314 1.327(17) .
C314 C315 1.366(17) .
C315 C316 1.372(13) .
C321 C322 1.373(10) .
C321 C326 1.373(10) .
C322 C323 1.398(11) .
C323 C324 1.329(13) .
C324 C325 1.368(14) .
C325 C326 1.405(12) .
C411 C412 1.372(10) .
C411 C416 1.380(11) .
C412 C413 1.406(11) .
C413 C414 1.331(15) .
C414 C415 1.345(16) .
C415 C416 1.380(12) .
C421 C426 1.364(10) .
C421 C422 1.390(10) .
C422 C423 1.432(12) .
C423 C424 1.352(14) .
C424 C425 1.335(13) .
C425 C426 1.344(11) .
P01 F11 1.523(7) .
P01 F16 1.526(7) .
P01 F13 1.572(7) .
P01 F12 1.574(8) .
P01 F14 1.593(7) .
P01 F15 1.602(7) .
P02 F22 1.401(15) 2
P02 F22 1.401(15) .
P02 F21 1.431(8) .
P02 F21 1.431(8) 2
P02 F23 1.528(13) .
P02 F23 1.528(13) 2
P02 F24 1.545(10) 2
P02 F24 1.545(10) .
F22 F23 1.14(2) 2
F23 F22 1.14(2) 2
F23 F24 1.68(2) 2
F24 F23 1.68(2) 2
P03 F33 1.511(13) .
P03 F33 1.511(13) 2_556
P03 F32 1.556(7) 2_556
P03 F32 1.556(8) .
P03 F31 1.557(7) .
P03 F31 1.557(7) 2_556
P03 F34 1.569(11) 2_556
P03 F34 1.569(11) .
F33 F33 0.64(6) 2_556
F34 F34 1.19(3) 2_556
C01 C02 1.30(2) .
C02 O01 1.04(3) .
O01 C03 1.53(2) .
C03 C04 1.65(3) .
Cl C0 1.42(2) .
Cl C0 1.95(2) 2_556
C0 C0 1.24(4) 2_556
C0 Cl 1.95(2) 2_556
